data_7036301
loop_
_publ_author_name
'Rillema, D. Paul'
'Stoyanov, Stanislav R.'
'Cruz, Arvin J.'
'Nguyen, Huy'
'Moore, Curtis'
'Huang, Wei'
'Siam, Khamis'
'Jehan, Ali'
'KomReddy, Venugopal'

_publ_section_title
;
 HOMO-LUMO energy gap control in platinum(ii) biphenyl complexes
 containing 2,2'-bipyridine ligands.
;
_journal_issue 39
_journal_name_full 'Dalton transactions (Cambridge, England : 2003)'
_journal_page_first 17075
_journal_page_last 17090
_journal_paper_doi 10.1039/c5dt01891a
_journal_volume 44
_journal_year 2015
_chemical_formula_moiety 'C24 H20 N2 Pt, C3 H6 O'
_chemical_formula_sum 'C27 H26 N2 O Pt'
_chemical_formula_weight 589.59
_chemical_name_systematic 2,2'-biphenyl)(4,4'-dimethyl-2,2'-bipyridyl)platinum(II)
_space_group_crystal_system monoclinic
_space_group_IT_number 14
_space_group_name_Hall '-P 2yn'
_space_group_name_H-M_alt 'P 1 21/n 1'
_symmetry_space_group_name_Hall '-P 2yn'
_symmetry_space_group_name_H-M 'P 1 21/n 1'
_atom_sites_solution_hydrogens geom
_atom_sites_solution_primary direct
_atom_sites_solution_secondary difmap
_audit_creation_date 2015-02-06
_audit_creation_method
;
Olex2 1.2-beta
(compiled 2015.01.26 svn.r3150 for OlexSys, GUI svn.r4998)
;
_audit_update_record
;
2015-05-19 deposited with the CCDC.
2015-08-27 downloaded from the CCDC.
;
_cell_angle_alpha 90
_cell_angle_beta 112.027(3)
_cell_angle_gamma 90
_cell_formula_units_Z 4
_cell_length_a 13.8433(10)
_cell_length_b 9.9922(7)
_cell_length_c 17.0754(13)
_cell_measurement_reflns_used 4565
_cell_measurement_temperature 150
_cell_measurement_theta_max 22.75
_cell_measurement_theta_min 2.41
_cell_volume 2189.5(3)
_computing_cell_refinement 'SAINT v8.34A (Bruker, 2013)'
_computing_data_collection 'APEX2 v2013.6-2 (Bruker, 2013)'
_computing_data_reduction 'SAINT v8.34A (Bruker, 2013)'
_computing_molecular_graphics 'Olex2 (Dolomanov et al., 2009)'
_computing_publication_material 'Olex2 (Dolomanov et al., 2009)'
_computing_structure_refinement 'ShelXL (Sheldrick, 2008)'
_computing_structure_solution 'ShelXS (Sheldrick, 2008)'
_diffrn_ambient_temperature 150
_diffrn_detector 'Bruker APEX-II CCD'
_diffrn_detector_area_resol_mean 7.9
_diffrn_detector_type 'CCD Area Detector'
_diffrn_measured_fraction_theta_full 0.999
_diffrn_measured_fraction_theta_max 0.998
_diffrn_measurement_device 'Kappa Four-Circle Diffractometer'
_diffrn_measurement_device_type 'Bruker X8 APEX II'
_diffrn_measurement_method '\w and \f scans'
_diffrn_radiation_monochromator graphite
_diffrn_radiation_probe x-ray
_diffrn_radiation_type MoK\a
_diffrn_radiation_wavelength 0.71073
_diffrn_reflns_av_R_equivalents 0.0823
_diffrn_reflns_av_unetI/netI 0.0581
_diffrn_reflns_laue_measured_fraction_full 0.999
_diffrn_reflns_laue_measured_fraction_max 0.998
_diffrn_reflns_limit_h_max 17
_diffrn_reflns_limit_h_min -17
_diffrn_reflns_limit_k_max 12
_diffrn_reflns_limit_k_min -12
_diffrn_reflns_limit_l_max 22
_diffrn_reflns_limit_l_min -22
_diffrn_reflns_number 41138
_diffrn_reflns_point_group_measured_fraction_full 0.999
_diffrn_reflns_point_group_measured_fraction_max 0.998
_diffrn_reflns_theta_full 25.000
_diffrn_reflns_theta_max 27.502
_diffrn_reflns_theta_min 2.410
_diffrn_source 'sealed tube'
_diffrn_source_type fine-focus
_diffrn_standards_number 0
_exptl_absorpt_coefficient_mu 6.430
_exptl_absorpt_correction_T_max 0.0949
_exptl_absorpt_correction_T_min 0.0475
_exptl_absorpt_correction_type multi-scan
_exptl_absorpt_process_details
;
SADABS-2014/5 (Bruker,2014/5) was used for absorption correction.
wR2(int) was 0.1252 before and 0.0663 after correction.
The Ratio of minimum to maximum transmission is 0.5005.
The \l/2 correction factor is Not present.
;
_exptl_crystal_colour Violet
_exptl_crystal_colour_primary violet
_exptl_crystal_density_diffrn 1.789
_exptl_crystal_description Plate
_exptl_crystal_F_000 1152
_exptl_crystal_size_max 0.24
_exptl_crystal_size_mid 0.17
_exptl_crystal_size_min 0.06
_refine_diff_density_max 1.114
_refine_diff_density_min -1.037
_refine_diff_density_rms 0.131
_refine_ls_extinction_method none
_refine_ls_goodness_of_fit_ref 1.016
_refine_ls_hydrogen_treatment constr
_refine_ls_matrix_type full
_refine_ls_number_parameters 246
_refine_ls_number_reflns 5013
_refine_ls_number_restraints 0
_refine_ls_restrained_S_all 1.016
_refine_ls_R_factor_all 0.0597
_refine_ls_R_factor_gt 0.0334
_refine_ls_shift/su_max 0.000
_refine_ls_shift/su_mean 0.000
_refine_ls_structure_factor_coef Fsqd
_refine_ls_weighting_details 'w=1/[\s^2^(Fo^2^)+(0.0263P)^2^] where P=(Fo^2^+2Fc^2^)/3'
_refine_ls_weighting_scheme calc
_refine_ls_wR_factor_gt 0.0657
_refine_ls_wR_factor_ref 0.0724
_reflns_Friedel_coverage 0.000
_reflns_number_gt 3405
_reflns_number_total 5013
_reflns_threshold_expression 'I > 2\s(I)'
_cod_data_source_file c5dt01891a2.cif
_cod_data_source_block WW0004_sq
_cod_depositor_comments
;
The following automatic conversions were performed:

'_diffrn_radiation_probe' value 'X-ray' changed to 'x-ray' according
to
/usr/data/users/saulius/crontab/automatic-downloads/rss-feeds/RSC/lib/dictionaries/cif_core.dic
dictionary named 'cif_core.dic' version 2.4.2 from 2011-04-26.

'_exptl_crystal_colour_primary' value 'Violet' changed to 'violet'
according to
/usr/data/users/saulius/crontab/automatic-downloads/rss-feeds/RSC/lib/dictionaries/cif_core.dic
dictionary named 'cif_core.dic' version 2.4.2 from 2011-04-26.

Automatic conversion script
Id: cif_fix_values 3271 2015-04-21 07:52:19Z andrius 

 Adding full bibliography for 7036300--7036302.cif.
;
_cod_database_code 7036301
_shelx_space_group_comment
;
The symmetry employed for this shelxl refinement is uniquely defined
by the following loop, which should always be used as a source of
symmetry information in preference to the above space-group names.
They are only intended as comments.
;
_shelx_estimated_absorpt_t_max 0.699
_shelx_estimated_absorpt_t_min 0.308
_olex2_refinement_description
;
1. Fixed Uiso
 At 1.2 times of:
  All C(H) groups
 At 1.5 times of:
  All C(H,H,H) groups
2.a Aromatic/amide H refined with riding coordinates:
 C3(H3), C4(H4), C6(H6), C9(H9), C11(H11), C12(H12), C15(H15), C16(H16),
 C17(H17), C18(H18), C21(H21), C22(H22), C23(H23), C24(H24)
2.b Idealised Me refined as rotating group:
 C13(H13A,H13B,H13C), C14(H14A,H14B,H14C)
;
_shelx_shelxl_version_number 2014/7
_olex2_submission_special_instructions 'No special instructions were received'

loop_
_space_group_symop_operation_xyz
'x, y, z'
'-x+1/2, y+1/2, -z+1/2'
'-x, -y, -z'
'x-1/2, -y-1/2, z-1/2'

loop_
_atom_site_label
_atom_site_type_symbol
_atom_site_fract_x
_atom_site_fract_y
_atom_site_fract_z
_atom_site_U_iso_or_equiv
_atom_site_adp_type
_atom_site_occupancy
_atom_site_site_symmetry_order
_atom_site_calc_flag
_atom_site_refinement_flags_posn
C1 C 0.0199(4) 0.2228(5) 0.2866(4) 0.0384(13) Uani 1 1 d .
C2 C 0.0881(4) -0.0181(5) 0.2847(4) 0.0374(13) Uani 1 1 d .
C3 C -0.0894(4) 0.3411(5) 0.0760(4) 0.0420(14) Uani 1 1 d .
H3 H -0.1144 0.3574 0.1199 0.050 Uiso 1 1 calc R
C4 C -0.1341(5) 0.4093(6) 0.0012(4) 0.0486(16) Uani 1 1 d .
H4 H -0.1885 0.4713 -0.0052 0.058 Uiso 1 1 calc R
C5 C -0.1012(4) 0.3891(5) -0.0645(4) 0.0404(13) Uani 1 1 d .
C6 C -0.0226(4) 0.2960(5) -0.0517(4) 0.0392(14) Uani 1 1 d .
H6 H 0.0032 0.2791 -0.0950 0.047 Uiso 1 1 calc R
C7 C 0.0182(4) 0.2279(5) 0.0238(4) 0.0359(13) Uani 1 1 d .
C8 C 0.0947(4) 0.1175(5) 0.0380(3) 0.0338(12) Uani 1 1 d .
C9 C 0.1353(4) 0.0800(5) -0.0222(4) 0.0371(13) Uani 1 1 d .
H9 H 0.1131 0.1254 -0.0749 0.044 Uiso 1 1 calc R
C10 C 0.2076(4) -0.0224(5) -0.0064(4) 0.0374(13) Uani 1 1 d .
C11 C 0.2389(4) -0.0815(5) 0.0714(4) 0.0354(13) Uani 1 1 d .
H11 H 0.2901 -0.1501 0.0856 0.042 Uiso 1 1 calc R
C12 C 0.1969(4) -0.0426(5) 0.1295(3) 0.0352(13) Uani 1 1 d .
H12 H 0.2219 -0.0838 0.1835 0.042 Uiso 1 1 calc R
C13 C -0.1483(4) 0.4618(6) -0.1465(4) 0.0509(16) Uani 1 1 d .
H13A H -0.2168 0.4233 -0.1792 0.076 Uiso 1 1 calc GR
H13B H -0.1028 0.4533 -0.1784 0.076 Uiso 1 1 calc GR
H13C H -0.1564 0.5566 -0.1355 0.076 Uiso 1 1 calc GR
C14 C 0.2481(4) -0.0627(6) -0.0725(4) 0.0510(16) Uani 1 1 d .
H14A H 0.1896 -0.0739 -0.1267 0.076 Uiso 1 1 calc GR
H14B H 0.2860 -0.1475 -0.0563 0.076 Uiso 1 1 calc GR
H14C H 0.2952 0.0067 -0.0780 0.076 Uiso 1 1 calc GR
C15 C -0.0060(4) 0.3580(6) 0.2867(4) 0.0430(14) Uani 1 1 d .
H15 H -0.0156 0.4107 0.2380 0.052 Uiso 1 1 calc R
C16 C -0.0180(4) 0.4177(6) 0.3567(4) 0.0484(16) Uani 1 1 d .
H16 H -0.0376 0.5092 0.3542 0.058 Uiso 1 1 calc R
C17 C -0.0020(4) 0.3463(6) 0.4277(4) 0.0484(16) Uani 1 1 d .
H17 H -0.0124 0.3865 0.4743 0.058 Uiso 1 1 calc R
C18 C 0.0299(4) 0.2131(6) 0.4322(4) 0.0460(15) Uani 1 1 d .
H18 H 0.0435 0.1632 0.4826 0.055 Uiso 1 1 calc R
C19 C 0.0416(4) 0.1537(5) 0.3631(4) 0.0372(13) Uani 1 1 d .
C20 C 0.0772(4) 0.0148(5) 0.3612(3) 0.0368(13) Uani 1 1 d .
C21 C 0.0966(5) -0.0773(6) 0.4260(4) 0.0507(16) Uani 1 1 d .
H21 H 0.0910 -0.0510 0.4776 0.061 Uiso 1 1 calc R
C22 C 0.1237(5) -0.2067(6) 0.4159(4) 0.0584(18) Uani 1 1 d .
H22 H 0.1393 -0.2690 0.4610 0.070 Uiso 1 1 calc R
C23 C 0.1282(5) -0.2451(6) 0.3397(4) 0.0552(18) Uani 1 1 d .
H23 H 0.1437 -0.3354 0.3314 0.066 Uiso 1 1 calc R
C24 C 0.1104(4) -0.1538(5) 0.2756(4) 0.0429(14) Uani 1 1 d .
H24 H 0.1132 -0.1828 0.2235 0.051 Uiso 1 1 calc R
N1 N -0.0109(3) 0.2515(4) 0.0901(3) 0.0377(11) Uani 1 1 d .
N2 N 0.1223(3) 0.0510(4) 0.1128(3) 0.0319(10) Uani 1 1 d .
Pt1 Pt 0.05411(2) 0.12578(2) 0.19683(2) 0.03435(8) Uani 1 1 d .

loop_
_atom_site_aniso_label
_atom_site_aniso_U_11
_atom_site_aniso_U_22
_atom_site_aniso_U_33
_atom_site_aniso_U_23
_atom_site_aniso_U_13
_atom_site_aniso_U_12
C1 0.037(3) 0.035(3) 0.045(4) -0.006(3) 0.018(3) -0.003(3)
C2 0.037(3) 0.033(3) 0.043(4) -0.006(3) 0.016(3) -0.003(3)
C3 0.040(3) 0.044(4) 0.039(4) -0.008(3) 0.011(3) 0.000(3)
C4 0.038(3) 0.045(4) 0.056(4) -0.004(3) 0.010(3) 0.010(3)
C5 0.040(3) 0.034(3) 0.042(3) 0.000(3) 0.009(3) -0.005(3)
C6 0.035(3) 0.039(3) 0.041(4) -0.005(3) 0.012(3) -0.004(3)
C7 0.037(3) 0.028(3) 0.040(4) -0.003(3) 0.012(3) -0.004(2)
C8 0.029(3) 0.034(3) 0.035(3) -0.006(3) 0.008(2) -0.006(3)
C9 0.031(3) 0.044(3) 0.033(3) 0.005(3) 0.009(3) 0.002(3)
C10 0.030(3) 0.037(3) 0.044(4) -0.007(3) 0.012(3) -0.007(3)
C11 0.028(3) 0.031(3) 0.048(4) -0.005(3) 0.014(3) 0.003(2)
C12 0.036(3) 0.033(3) 0.032(3) 0.001(2) 0.008(3) -0.001(2)
C13 0.047(4) 0.042(3) 0.054(4) 0.006(3) 0.008(3) 0.004(3)
C14 0.043(4) 0.058(4) 0.053(4) -0.003(3) 0.020(3) 0.003(3)
C15 0.037(3) 0.046(4) 0.042(3) 0.001(3) 0.010(3) 0.005(3)
C16 0.046(4) 0.043(3) 0.059(4) -0.009(3) 0.022(3) 0.006(3)
C17 0.045(4) 0.059(4) 0.047(4) -0.015(3) 0.023(3) -0.004(3)
C18 0.050(4) 0.048(4) 0.048(4) -0.002(3) 0.027(3) -0.010(3)
C19 0.031(3) 0.041(3) 0.039(3) -0.009(3) 0.013(3) -0.007(2)
C20 0.032(3) 0.037(3) 0.037(3) -0.004(3) 0.009(3) -0.005(3)
C21 0.055(4) 0.047(4) 0.054(4) 0.006(3) 0.025(3) 0.000(3)
C22 0.063(4) 0.058(4) 0.061(5) 0.026(4) 0.031(4) 0.008(4)
C23 0.066(4) 0.035(3) 0.077(5) 0.013(3) 0.041(4) 0.011(3)
C24 0.051(4) 0.032(3) 0.050(4) -0.007(3) 0.025(3) -0.003(3)
N1 0.034(3) 0.037(3) 0.039(3) -0.005(2) 0.010(2) -0.002(2)
N2 0.036(3) 0.030(2) 0.027(3) -0.0057(19) 0.008(2) -0.007(2)
Pt1 0.03340(13) 0.03186(11) 0.03718(13) -0.00366(11) 0.01252(10) 0.00118(11)

loop_
_atom_type_symbol
_atom_type_description
_atom_type_scat_dispersion_real
_atom_type_scat_dispersion_imag
_atom_type_scat_source
C C 0.0033 0.0016 'International Tables Vol C Tables 4.2.6.8 and 6.1.1.4'
H H 0.0000 0.0000 'International Tables Vol C Tables 4.2.6.8 and 6.1.1.4'
N N 0.0061 0.0033 'International Tables Vol C Tables 4.2.6.8 and 6.1.1.4'
Pt Pt -1.7033 8.3905 'International Tables Vol C Tables 4.2.6.8 and 6.1.1.4'
O O 0.0106 0.0060 'International Tables Vol C Tables 4.2.6.8 and 6.1.1.4'

loop_
_geom_angle_atom_site_label_1
_geom_angle_atom_site_label_2
_geom_angle_atom_site_label_3
_geom_angle
C15 C1 C19 116.1(5)
C15 C1 Pt1 126.8(4)
C19 C1 Pt1 116.2(4)
C20 C2 C24 115.5(5)
C20 C2 Pt1 116.7(4)
C24 C2 Pt1 127.3(4)
C4 C3 H3 118.5
N1 C3 H3 118.5
N1 C3 C4 122.9(5)
C3 C4 H4 119.5
C3 C4 C5 121.0(5)
C5 C4 H4 119.5
C4 C5 C6 116.7(5)
C4 C5 C13 122.1(5)
C6 C5 C13 121.1(5)
C5 C6 H6 119.9
C7 C6 C5 120.2(5)
C7 C6 H6 119.9
C6 C7 C8 122.5(5)
N1 C7 C6 123.3(5)
N1 C7 C8 114.2(5)
C9 C8 C7 122.7(5)
N2 C8 C7 116.6(5)
N2 C8 C9 120.7(5)
C8 C9 H9 119.4
C10 C9 C8 121.2(5)
C10 C9 H9 119.4
C9 C10 C14 120.1(5)
C11 C10 C9 116.7(5)
C11 C10 C14 123.2(5)
C10 C11 H11 119.6
C10 C11 C12 120.8(5)
C12 C11 H11 119.6
C11 C12 H12 118.6
N2 C12 C11 122.8(5)
N2 C12 H12 118.6
C5 C13 H13A 109.5
C5 C13 H13B 109.5
C5 C13 H13C 109.5
H13A C13 H13B 109.5
H13A C13 H13C 109.5
H13B C13 H13C 109.5
C10 C14 H14A 109.5
C10 C14 H14B 109.5
C10 C14 H14C 109.5
H14A C14 H14B 109.5
H14A C14 H14C 109.5
H14B C14 H14C 109.5
C1 C15 H15 119.2
C1 C15 C16 121.7(6)
C16 C15 H15 119.2
C15 C16 H16 119.7
C17 C16 C15 120.6(6)
C17 C16 H16 119.7
C16 C17 H17 120.2
C16 C17 C18 119.6(6)
C18 C17 H17 120.2
C17 C18 H18 120.1
C19 C18 C17 119.9(6)
C19 C18 H18 120.1
C1 C19 C20 113.5(5)
C18 C19 C1 121.9(5)
C18 C19 C20 124.6(5)
C2 C20 C19 113.1(5)
C21 C20 C2 121.9(5)
C21 C20 C19 125.0(5)
C20 C21 H21 119.8
C22 C21 C20 120.4(6)
C22 C21 H21 119.8
C21 C22 H22 120.3
C21 C22 C23 119.3(6)
C23 C22 H22 120.3
C22 C23 H23 119.7
C24 C23 C22 120.5(6)
C24 C23 H23 119.7
C2 C24 H24 119.0
C23 C24 C2 122.1(6)
C23 C24 H24 119.0
C3 N1 C7 115.8(5)
C3 N1 Pt1 126.7(4)
C7 N1 Pt1 116.8(4)
C8 N2 Pt1 115.0(3)
C12 N2 C8 117.5(4)
C12 N2 Pt1 127.1(4)
C1 Pt1 N1 103.0(2)
C1 Pt1 N2 166.61(18)
C2 Pt1 C1 80.3(2)
C2 Pt1 N1 167.39(18)
C2 Pt1 N2 102.37(19)
N1 Pt1 N2 77.35(17)

loop_
_geom_bond_atom_site_label_1
_geom_bond_atom_site_label_2
_geom_bond_distance
C1 C15 1.398(7)
C1 C19 1.405(7)
C1 Pt1 2.015(5)
C2 C20 1.409(7)
C2 C24 1.412(7)
C2 Pt1 2.003(5)
C3 H3 0.9500
C3 C4 1.374(8)
C3 N1 1.357(6)
C4 H4 0.9500
C4 C5 1.375(8)
C5 C6 1.385(7)
C5 C13 1.492(7)
C6 H6 0.9500
C6 C7 1.377(7)
C7 C8 1.484(7)
C7 N1 1.358(7)
C8 C9 1.395(7)
C8 N2 1.363(6)
C9 H9 0.9500
C9 C10 1.385(7)
C10 C11 1.367(7)
C10 C14 1.491(7)
C11 H11 0.9500
C11 C12 1.380(7)
C12 H12 0.9500
C12 N2 1.342(6)
C13 H13A 0.9800
C13 H13B 0.9800
C13 H13C 0.9800
C14 H14A 0.9800
C14 H14B 0.9800
C14 H14C 0.9800
C15 H15 0.9500
C15 C16 1.401(8)
C16 H16 0.9500
C16 C17 1.353(8)
C17 H17 0.9500
C17 C18 1.395(8)
C18 H18 0.9500
C18 C19 1.384(7)
C19 C20 1.477(7)
C20 C21 1.386(7)
C21 H21 0.9500
C21 C22 1.375(8)
C22 H22 0.9500
C22 C23 1.381(8)
C23 H23 0.9500
C23 C24 1.374(8)
C24 H24 0.9500
N1 Pt1 2.116(4)
N2 Pt1 2.126(4)
